data_7249635
loop_
_publ_author_name
'Nath, Jitendra'
'Baruah, Jubaraj B.'

_publ_section_title
;
 Positional isomers of
 (E)-2-(anthracen-9-ylmethylene)-N-(aryl)hydrazinecarbothioamide, zinc
 complexes and polymorphic solvates
;
_journal_name_full CrystEngComm
_journal_paper_doi 10.1039/D4CE00992D
_journal_year 2024
_chemical_absolute_configuration unk
_chemical_formula_moiety 'C22 H15 Cl2 N3 S'
_chemical_formula_sum 'C22 H15 Cl2 N3 S'
_chemical_formula_weight 424.356
_space_group_crystal_system orthorhombic
_space_group_IT_number 19
_space_group_name_Hall 'P 2ac 2ab'
_space_group_name_H-M_alt 'P 21 21 21'
_symmetry_Int_Tables_number 19
_audit_creation_date 2023-11-17
_audit_creation_method
;
Olex2 1.5-beta
(compiled 2023.03.06 svn.rbb2c1857 for OlexSys, GUI svn.r6748)
;
_audit_update_record
;
2024-09-28 deposited with the CCDC.	2024-11-21 downloaded from the CCDC.
;
_cell_angle_alpha 90
_cell_angle_beta 90
_cell_angle_gamma 90
_cell_formula_units_Z 4
_cell_length_a 4.4462(3)
_cell_length_b 18.6620(14)
_cell_length_c 22.7605(17)
_cell_measurement_reflns_used 8890
_cell_measurement_temperature 298(2)
_cell_measurement_theta_max 24.77
_cell_measurement_theta_min 2.18
_cell_volume 1888.6(2)
_computing_cell_refinement 'SAINT V8.40B (?, 2016)'
_computing_data_reduction 'SAINT V8.40B (?, 2016)'
_computing_molecular_graphics 'Olex2 1.5-beta (Dolomanov et al., 2009)'
_computing_publication_material 'Olex2 1.5-beta (Dolomanov et al., 2009)'
_computing_structure_refinement 'olex2.refine 1.5-beta (Bourhis et al., 2015)'
_computing_structure_solution 'SHELXT 2018/2 (Sheldrick, 2018)'
_diffrn_ambient_temperature 298.00
_diffrn_measured_fraction_theta_full 0.9990
_diffrn_measured_fraction_theta_max 0.9990
_diffrn_measurement_device_type 'Bruker APEX-II CCD'
_diffrn_measurement_method '\f and \w scans'
_diffrn_radiation_type 'Mo K\a'
_diffrn_radiation_wavelength 0.71073
_diffrn_reflns_av_R_equivalents 0.0994
_diffrn_reflns_av_unetI/netI 0.0631
_diffrn_reflns_Laue_measured_fraction_full 0.9990
_diffrn_reflns_Laue_measured_fraction_max 0.9990
_diffrn_reflns_limit_h_max 5
_diffrn_reflns_limit_h_min -5
_diffrn_reflns_limit_k_max 22
_diffrn_reflns_limit_k_min -22
_diffrn_reflns_limit_l_max 27
_diffrn_reflns_limit_l_min -27
_diffrn_reflns_number 39909
_diffrn_reflns_point_group_measured_fraction_full 0.9991
_diffrn_reflns_point_group_measured_fraction_max 0.9991
_diffrn_reflns_theta_full 25.0362
_diffrn_reflns_theta_max 25.04
_diffrn_reflns_theta_min 2.10
_diffrn_source_current 1.4
_diffrn_source_power 0.07
_diffrn_source_voltage 50.0
_diffrn_standards_number 0
_exptl_absorpt_coefficient_mu 0.468
_exptl_absorpt_correction_T_max 0.7452
_exptl_absorpt_correction_T_min 0.6028
_exptl_absorpt_correction_type none
_exptl_absorpt_process_details
;
SADABS-2016/2 (Bruker,2016/2) was used for absorption correction.
wR2(int) was 0.1513 before and 0.0888 after correction.
The Ratio of minimum to maximum transmission is 0.8089.
The \l/2 correction factor is Not present.
;
_exptl_crystal_colour 'clear yellowish yellow'
_exptl_crystal_colour_lustre clear
_exptl_crystal_colour_modifier yellowish
_exptl_crystal_colour_primary yellow
_exptl_crystal_density_diffrn 1.492
_exptl_crystal_description needle
_exptl_crystal_F_000 874.077
_exptl_crystal_size_max 0.24
_exptl_crystal_size_mid 0.21
_exptl_crystal_size_min 0.18
_refine_diff_density_max 0.5781
_refine_diff_density_min -0.5256
_refine_diff_density_rms 0.1240
_refine_ls_abs_structure_details 'Hooft, R.W.W., Straver, L.H., Spek, A.L. (2010). J. Appl. Cryst., 43, 665-668.'
_refine_ls_abs_structure_Flack 0.15(5)
_refine_ls_d_res_high 0.8397
_refine_ls_d_res_low 9.7162
_refine_ls_goodness_of_fit_ref 1.1760
_refine_ls_hydrogen_treatment constr
_refine_ls_matrix_type full
_refine_ls_number_constraints 30
_refine_ls_number_parameters 253
_refine_ls_number_reflns 3348
_refine_ls_number_restraints 0
_refine_ls_restrained_S_all 1.1760
_refine_ls_R_factor_all 0.1264
_refine_ls_R_factor_gt 0.0642
_refine_ls_shift/su_max 0.0005
_refine_ls_shift/su_mean 0.0001
_refine_ls_structure_factor_coef Fsqd
_refine_ls_weighting_details 'w=1/[\s^2^(Fo^2^)+(0.0267P)^2^+2.5937P] where P=(Fo^2^+2Fc^2^)/3'
_refine_ls_weighting_scheme calc
_refine_ls_wR_factor_gt 0.1084
_refine_ls_wR_factor_ref 0.1401
_reflns_Friedel_coverage 0.999
_reflns_limit_h_max 5
_reflns_limit_h_min -5
_reflns_limit_k_max 22
_reflns_limit_k_min -21
_reflns_limit_l_max 27
_reflns_limit_l_min -26
_reflns_number_gt 2210
_reflns_number_total 3348
_reflns_threshold_expression I>=2u(I)
_cod_data_source_file d4ce00992d2.cif
_cod_data_source_block 34Cl_HATU
_cod_original_sg_symbol_Hall ' P 2ac 2ab'
_cod_database_code 7249635
_olex2_refinement_description
;
1. Fixed Uiso
 At 1.2 times of:
  All C(H) groups, All N(H) groups
2.a Aromatic/amide H refined with riding coordinates:
 C22(H22), C21(H21), C18(H18), C7(H7), C12(H12), C11(H11), C10(H10), C9(H9),
 C2(H2a), C3(H3a), C4(H4), C5(H5), C15(H15), N3(H3), N2(H2)
;
_olex2_submission_special_instructions 'No special instructions were received'

loop_
_space_group_symop_id
_space_group_symop_operation_xyz
1 x,y,z
2 x+1/2,-y+1/2,-z
3 -x,y+1/2,-z+1/2
4 -x+1/2,-y,z+1/2

loop_
_atom_site_label
_atom_site_type_symbol
_atom_site_fract_x
_atom_site_fract_y
_atom_site_fract_z
_atom_site_U_iso_or_equiv
_atom_site_adp_type
_atom_site_occupancy
_atom_site_refinement_flags_posn
S1 S 0.6151(4) 0.34063(9) 0.45231(7) 0.0663(5) Uani 1.000000 .
Cl2 Cl 1.4293(4) 0.67213(9) 0.47220(8) 0.0756(6) Uani 1.000000 .
Cl1 Cl 1.1818(5) 0.65816(10) 0.60223(8) 0.0828(6) Uani 1.000000 .
N3 N 0.6045(11) 0.4376(2) 0.54126(18) 0.0439(12) Uani 1.000000 .
N1 N 0.2151(10) 0.3676(2) 0.60308(18) 0.0414(11) Uani 1.000000 .
N2 N 0.3023(10) 0.3417(2) 0.54863(18) 0.0479(12) Uani 1.000000 .
C13 C -0.3129(12) 0.2907(3) 0.7101(2) 0.0369(13) Uani 1.000000 .
C14 C -0.1124(12) 0.3434(3) 0.6872(2) 0.0366(12) Uani 1.000000 .
C15 C 0.0125(12) 0.3304(3) 0.6292(2) 0.0427(15) Uani 1.000000 .
C6 C -0.1517(13) 0.4090(3) 0.7811(2) 0.0449(15) Uani 1.000000 .
C1 C -0.0340(13) 0.4042(3) 0.7230(2) 0.0403(14) Uani 1.000000 .
C16 C 0.5081(13) 0.3761(3) 0.5162(2) 0.0424(15) Uani 1.000000 .
C18 C 0.8911(14) 0.5411(3) 0.5637(2) 0.0453(14) Uani 1.000000 .
C17 C 0.8148(13) 0.4896(3) 0.5228(2) 0.0411(14) Uani 1.000000 .
C8 C -0.4224(15) 0.2972(3) 0.7690(2) 0.0455(15) Uani 1.000000 .
C7 C -0.3371(13) 0.3559(3) 0.8023(2) 0.0493(15) Uani 1.000000 .
C12 C -0.4117(14) 0.2296(3) 0.6782(2) 0.0467(14) Uani 1.000000 .
C20 C 1.1994(13) 0.6009(3) 0.4929(3) 0.0476(15) Uani 1.000000 .
C22 C 0.9359(14) 0.4942(3) 0.4669(2) 0.0500(15) Uani 1.000000 .
C5 C -0.0706(15) 0.4698(3) 0.8165(3) 0.0568(17) Uani 1.000000 .
C11 C -0.6015(14) 0.1810(3) 0.7019(3) 0.0552(16) Uani 1.000000 .
C2 C 0.1546(15) 0.4612(3) 0.7033(2) 0.0515(16) Uani 1.000000 .
C19 C 1.0852(15) 0.5965(3) 0.5492(3) 0.0503(15) Uani 1.000000 .
C21 C 1.1258(15) 0.5497(3) 0.4523(3) 0.0561(17) Uani 1.000000 .
C4 C 0.1091(15) 0.5216(3) 0.7961(3) 0.0577(17) Uani 1.000000 .
C9 C -0.6234(15) 0.2449(3) 0.7920(3) 0.0550(17) Uani 1.000000 .
C3 C 0.2255(15) 0.5179(3) 0.7385(3) 0.0590(18) Uani 1.000000 .
C10 C -0.7105(14) 0.1886(3) 0.7600(3) 0.0579(17) Uani 1.000000 .
H22 H 0.8888(14) 0.4596(3) 0.4390(2) 0.0600(18) Uiso 1.000000 R
H21 H 1.2046(15) 0.5525(3) 0.4145(3) 0.067(2) Uiso 1.000000 R
H18 H 0.8115(14) 0.5385(3) 0.6014(2) 0.0543(17) Uiso 1.000000 R
H7 H -0.4082(13) 0.3597(3) 0.8406(2) 0.0592(18) Uiso 1.000000 R
H12 H -0.3439(14) 0.2229(3) 0.6399(2) 0.0560(17) Uiso 1.000000 R
H11 H -0.6616(14) 0.1417(3) 0.6796(3) 0.0662(19) Uiso 1.000000 R
H10 H -0.8413(14) 0.1548(3) 0.7757(3) 0.069(2) Uiso 1.000000 R
H9 H -0.6956(15) 0.2500(3) 0.8301(3) 0.066(2) Uiso 1.000000 R
H2a H 0.2316(15) 0.4596(3) 0.6654(2) 0.0618(19) Uiso 1.000000 R
H3a H 0.3503(15) 0.5541(3) 0.7245(3) 0.071(2) Uiso 1.000000 R
H4 H 0.1577(15) 0.5603(3) 0.8200(3) 0.069(2) Uiso 1.000000 R
H5 H -0.1451(15) 0.4732(3) 0.8545(3) 0.068(2) Uiso 1.000000 R
H15 H -0.0623(12) 0.2910(3) 0.6089(2) 0.0512(17) Uiso 1.000000 R
H3 H 0.5224(11) 0.4468(2) 0.57464(18) 0.0527(14) Uiso 1.000000 R
H2 H 0.2229(10) 0.3029(2) 0.53543(18) 0.0574(14) Uiso 1.000000 R

loop_
_atom_site_aniso_label
_atom_site_aniso_U_11
_atom_site_aniso_U_22
_atom_site_aniso_U_33
_atom_site_aniso_U_12
_atom_site_aniso_U_13
_atom_site_aniso_U_23
S1 0.0849(13) 0.0644(10) 0.0496(9) -0.0109(11) 0.0218(10) -0.0198(8)
Cl2 0.0694(11) 0.0655(11) 0.0920(13) -0.0124(10) 0.0121(11) 0.0147(10)
Cl1 0.0990(15) 0.0745(11) 0.0750(11) -0.0255(12) 0.0050(11) -0.0238(10)
N3 0.049(3) 0.047(3) 0.036(3) 0.002(3) 0.008(3) -0.004(2)
N1 0.044(3) 0.047(3) 0.034(2) 0.004(2) -0.003(2) -0.002(2)
N2 0.059(3) 0.044(3) 0.040(3) -0.008(3) 0.007(2) -0.009(2)
C13 0.033(3) 0.042(3) 0.036(3) 0.006(3) -0.006(3) 0.006(3)
C14 0.034(3) 0.041(3) 0.035(3) 0.010(3) -0.002(3) 0.005(3)
C15 0.048(4) 0.038(3) 0.042(3) -0.002(3) -0.002(3) 0.000(3)
C6 0.043(4) 0.055(4) 0.036(3) 0.013(3) -0.003(3) -0.008(3)
C1 0.038(4) 0.041(3) 0.043(3) 0.008(3) -0.007(3) -0.001(3)
C16 0.053(4) 0.042(3) 0.032(3) 0.003(3) -0.002(3) -0.002(3)
C18 0.045(4) 0.046(3) 0.044(3) 0.003(3) 0.006(3) -0.003(3)
C17 0.044(4) 0.037(3) 0.042(3) 0.006(3) -0.006(3) 0.000(3)
C8 0.045(4) 0.049(4) 0.043(3) 0.012(3) -0.000(3) 0.007(3)
C7 0.053(4) 0.063(4) 0.032(3) 0.007(3) 0.004(3) 0.002(3)
C12 0.050(4) 0.044(3) 0.046(3) 0.000(3) -0.001(3) 0.001(3)
C20 0.037(4) 0.042(3) 0.063(4) 0.001(3) -0.003(3) 0.014(3)
C22 0.057(4) 0.055(4) 0.037(3) 0.003(3) 0.005(3) -0.003(3)
C5 0.059(4) 0.069(4) 0.042(4) 0.011(4) -0.004(4) -0.010(3)
C11 0.058(4) 0.046(4) 0.062(4) 0.001(3) -0.009(4) 0.004(3)
C2 0.061(4) 0.047(3) 0.046(3) -0.001(3) -0.000(4) -0.007(3)
C19 0.047(4) 0.051(4) 0.053(4) 0.003(3) -0.005(4) -0.005(3)
C21 0.055(4) 0.067(4) 0.046(4) 0.011(4) 0.007(4) 0.004(3)
C4 0.057(4) 0.057(4) 0.058(4) 0.007(4) -0.009(4) -0.016(3)
C9 0.051(4) 0.068(4) 0.046(4) 0.012(4) 0.003(4) 0.014(3)
C3 0.063(5) 0.050(4) 0.065(4) -0.008(4) -0.006(4) -0.003(3)
C10 0.053(4) 0.054(4) 0.067(4) -0.004(3) 0.002(4) 0.017(3)

loop_
_atom_type_symbol
_atom_type_scat_dispersion_real
_atom_type_scat_dispersion_imag
_atom_type_scat_Cromer_Mann_a1
_atom_type_scat_Cromer_Mann_a2
_atom_type_scat_Cromer_Mann_a3
_atom_type_scat_Cromer_Mann_a4
_atom_type_scat_Cromer_Mann_b1
_atom_type_scat_Cromer_Mann_b2
_atom_type_scat_Cromer_Mann_b3
_atom_type_scat_Cromer_Mann_b4
_atom_type_scat_Cromer_Mann_c
_atom_type_scat_source
_atom_type_scat_dispersion_source
C 0.00347 0.00161 2.31000 1.02000 1.58860 0.86500 20.84390 10.20750 0.56870 51.65120 0.21560 'International Tables Volume C Table 6.1.1.4 (pp. 500-502)' 'Henke, Gullikson and Davis, At. Data and Nucl. Data Tables, 1993, 54, 2'
Cl 0.14873 0.16029 11.46040 7.19640 6.25560 1.64550 0.01040 1.16620 18.51940 47.77840 -9.55740 'International Tables Volume C Table 6.1.1.4 (pp. 500-502)' 'Henke, Gullikson and Davis, At. Data and Nucl. Data Tables, 1993, 54, 2'
H 0.00000 0.00000 0.49300 0.32291 0.14019 0.04081 10.51090 26.12570 3.14236 57.79970 0.00304 'International Tables Volume C Table 6.1.1.4 (pp. 500-502)' 'Henke, Gullikson and Davis, At. Data and Nucl. Data Tables, 1993, 54, 2'
N 0.00653 0.00323 12.21260 3.13220 2.01250 1.16630 0.00570 9.89330 28.99750 0.58260 -11.52900 'International Tables Volume C Table 6.1.1.4 (pp. 500-502)' 'Henke, Gullikson and Davis, At. Data and Nucl. Data Tables, 1993, 54, 2'
S 0.12424 0.12443 6.90530 5.20340 1.43790 1.58630 1.46790 22.21510 0.25360 56.17200 0.86690 'International Tables Volume C Table 6.1.1.4 (pp. 500-502)' 'Henke, Gullikson and Davis, At. Data and Nucl. Data Tables, 1993, 54, 2'

loop_
_geom_angle_atom_site_label_1
_geom_angle_atom_site_label_2
_geom_angle_atom_site_label_3
_geom_angle
_geom_angle_site_symmetry_1
_geom_angle_site_symmetry_3
_geom_angle_publ_flag
C17 N3 C16 132.0(5) . . ?
H3 N3 C16 114.0(3) . . ?
H3 N3 C17 114.0(3) . . ?
C15 N1 N2 115.0(4) . . ?
C16 N2 N1 121.1(4) . . ?
H2 N2 N1 119.5(3) . . ?
H2 N2 C16 119.5(3) . . ?
C8 C13 C14 119.8(5) . . ?
C12 C13 C14 124.0(5) . . ?
C12 C13 C8 116.2(5) . . ?
C15 C14 C13 117.1(5) . . ?
C1 C14 C13 119.2(5) . . ?
C1 C14 C15 123.6(5) . . ?
C14 C15 N1 126.8(5) . . ?
H15 C15 N1 116.6(3) . . ?
H15 C15 C14 116.6(3) . . ?
C7 C6 C1 120.0(5) . . ?
C5 C6 C1 118.5(6) . . ?
C5 C6 C7 121.4(5) . . ?
C6 C1 C14 119.1(5) . . ?
C2 C1 C14 123.6(5) . . ?
C2 C1 C6 117.4(5) . . ?
N3 C16 S1 127.9(5) . . ?
N2 C16 S1 119.0(4) . . ?
N2 C16 N3 113.1(5) . . ?
C19 C18 C17 120.8(5) . . ?
H18 C18 C17 119.6(3) . . ?
H18 C18 C19 119.6(3) . . ?
C18 C17 N3 116.2(5) . . ?
C22 C17 N3 125.0(5) . . ?
C22 C17 C18 118.8(5) . . ?
C7 C8 C13 119.1(6) . . ?
C9 C8 C13 120.0(5) . . ?
C9 C8 C7 120.9(5) . . ?
C8 C7 C6 122.8(5) . . ?
H7 C7 C6 118.6(3) . . ?
H7 C7 C8 118.6(3) . . ?
C11 C12 C13 121.8(5) . . ?
H12 C12 C13 119.1(3) . . ?
H12 C12 C11 119.1(3) . . ?
C19 C20 Cl2 120.8(5) . . ?
C21 C20 Cl2 119.4(5) . . ?
C21 C20 C19 119.8(5) . . ?
C21 C22 C17 120.4(6) . . ?
H22 C22 C17 119.8(3) . . ?
H22 C22 C21 119.8(3) . . ?
C4 C5 C6 121.7(6) . . ?
H5 C5 C6 119.1(4) . . ?
H5 C5 C4 119.1(4) . . ?
C10 C11 C12 121.2(6) . . ?
H11 C11 C12 119.4(3) . . ?
H11 C11 C10 119.4(4) . . ?
C3 C2 C1 122.1(6) . . ?
H2a C2 C1 119.0(3) . . ?
H2a C2 C3 119.0(4) . . ?
C18 C19 Cl1 119.1(5) . . ?
C20 C19 Cl1 121.3(5) . . ?
C20 C19 C18 119.6(5) . . ?
C22 C21 C20 120.6(6) . . ?
H21 C21 C20 119.7(4) . . ?
H21 C21 C22 119.7(3) . . ?
C3 C4 C5 120.4(6) . . ?
H4 C4 C5 119.8(4) . . ?
H4 C4 C3 119.8(4) . . ?
C10 C9 C8 121.4(6) . . ?
H9 C9 C8 119.3(3) . . ?
H9 C9 C10 119.3(4) . . ?
C4 C3 C2 119.8(6) . . ?
H3a C3 C2 120.1(4) . . ?
H3a C3 C4 120.1(4) . . ?
C9 C10 C11 119.3(6) . . ?
H10 C10 C11 120.3(4) . . ?
H10 C10 C9 120.3(4) . . ?

loop_
_geom_bond_atom_site_label_1
_geom_bond_atom_site_label_2
_geom_bond_distance
_geom_bond_site_symmetry_2
_geom_bond_publ_flag
S1 C16 1.668(5) . ?
Cl2 C20 1.742(6) . ?
Cl1 C19 1.722(6) . ?
N3 C16 1.351(6) . ?
N3 C17 1.412(7) . ?
N3 H3 0.8600 . ?
N1 N2 1.385(5) . ?
N1 C15 1.283(6) . ?
N2 C16 1.340(6) . ?
N2 H2 0.8600 . ?
C13 C14 1.426(7) . ?
C13 C8 1.431(7) . ?
C13 C12 1.422(7) . ?
C14 C15 1.453(7) . ?
C14 C1 1.438(7) . ?
C15 H15 0.9300 . ?
C6 C1 1.425(7) . ?
C6 C7 1.376(7) . ?
C6 C5 1.438(7) . ?
C1 C2 1.426(7) . ?
C18 C17 1.380(7) . ?
C18 C19 1.387(8) . ?
C18 H18 0.9300 . ?
C17 C22 1.385(7) . ?
C8 C7 1.385(7) . ?
C8 C9 1.423(8) . ?
C7 H7 0.9300 . ?
C12 C11 1.352(7) . ?
C12 H12 0.9300 . ?
C20 C19 1.381(8) . ?
C20 C21 1.368(8) . ?
C22 C21 1.377(8) . ?
C22 H22 0.9300 . ?
C5 C4 1.337(8) . ?
C5 H5 0.9300 . ?
C11 C10 1.416(8) . ?
C11 H11 0.9300 . ?
C2 C3 1.364(7) . ?
C2 H2a 0.9300 . ?
C21 H21 0.9300 . ?
C4 C3 1.412(8) . ?
C4 H4 0.9300 . ?
C9 C10 1.336(8) . ?
C9 H9 0.9300 . ?
C3 H3a 0.9300 . ?
C10 H10 0.9300 . ?

loop_
_geom_torsion_atom_site_label_1
_geom_torsion_atom_site_label_2
_geom_torsion_atom_site_label_3
_geom_torsion_atom_site_label_4
_geom_torsion
_geom_torsion_site_symmetry_1
_geom_torsion_site_symmetry_2
_geom_torsion_site_symmetry_3
_geom_torsion_site_symmetry_4
_geom_torsion_publ_flag
S1 C16 N3 C17 0.2(7) . . . . ?
S1 C16 N2 N1 177.4(4) . . . . ?
Cl2 C20 C19 Cl1 -3.7(5) . . . . ?
Cl2 C20 C19 C18 176.9(5) . . . . ?
Cl2 C20 C21 C22 -177.7(5) . . . . ?
Cl1 C19 C18 C17 -178.3(4) . . . . ?
Cl1 C19 C20 C21 177.9(5) . . . . ?
N3 C16 N2 N1 -2.5(6) . . . . ?
N3 C17 C18 C19 -177.0(5) . . . . ?
N3 C17 C22 C21 176.0(6) . . . . ?
N1 C15 C14 C13 -173.5(5) . . . . ?
N1 C15 C14 C1 3.7(6) . . . . ?
C13 C14 C1 C6 1.9(6) . . . . ?
C13 C14 C1 C2 -177.4(5) . . . . ?
C13 C8 C7 C6 0.3(6) . . . . ?
C13 C8 C9 C10 1.0(6) . . . . ?
C13 C12 C11 C10 -0.2(7) . . . . ?
C14 C1 C6 C7 0.1(6) . . . . ?
C14 C1 C6 C5 179.7(5) . . . . ?
C14 C1 C2 C3 -179.7(6) . . . . ?
C6 C1 C2 C3 0.9(6) . . . . ?
C6 C7 C8 C9 -177.7(6) . . . . ?
C6 C5 C4 C3 0.0(7) . . . . ?
C1 C2 C3 C4 -0.5(7) . . . . ?
C18 C17 C22 C21 -0.9(6) . . . . ?
C18 C19 C20 C21 -1.5(7) . . . . ?
C17 C22 C21 C20 0.5(7) . . . . ?
C8 C9 C10 C11 -0.3(7) . . . . ?
C12 C11 C10 C9 -0.1(7) . . . . ?
C5 C4 C3 C2 -0.0(8) . . . . ?
